data_7716411
loop_
_publ_author_name
'Bera, Biswajit'
'Jana, Pulak'
'Mandal, Subrata'
'Kundu, Sudip'
'Das, Akash'
'Chattopadhyay, Krishnananda'
'Mondal, Tapan Kumar'

_publ_section_title
;
 Fabrication of thiosemicarbazone-based Pd(II) complexes: structural
 elucidations, catalytic activity towards Suzuki-Miyaura coupling reaction
 and antitumor activity against TNBC cells.
;
_journal_issue 28
_journal_name_full 'Dalton transactions (Cambridge, England : 2003)'
_journal_page_first 11914
_journal_page_last 11927
_journal_paper_doi 10.1039/d4dt00950a
_journal_volume 53
_journal_year 2024
_chemical_formula_moiety 'C30 H27 N5 P Pd S, Cl, C H4 O'
_chemical_formula_sum 'C31 H31 Cl N5 O P Pd S'
_chemical_formula_weight 694.49
_space_group_crystal_system monoclinic
_space_group_IT_number 14
_space_group_name_Hall '-P 2ybc'
_space_group_name_H-M_alt 'P 1 21/c 1'
_atom_sites_solution_hydrogens geom
_atom_sites_solution_primary iterative
_audit_creation_date 2023-11-01
_audit_creation_method
;
Olex2 1.5
(compiled 2023.03.06 svn.rbb2c1857 for OlexSys, GUI svn.r6748)
;
_audit_update_record
;
2024-01-14 deposited with the CCDC.	2024-06-20 downloaded from the CCDC.
;
_cell_angle_alpha 90
_cell_angle_beta 94.350(2)
_cell_angle_gamma 90
_cell_formula_units_Z 4
_cell_length_a 8.3304(4)
_cell_length_b 18.3189(8)
_cell_length_c 20.2464(10)
_cell_measurement_reflns_used 9967
_cell_measurement_temperature 293(2)
_cell_measurement_theta_max 27.49
_cell_measurement_theta_min 2.30
_cell_volume 3080.8(3)
_computing_cell_refinement 'SAINT V8.38A (Bruker, 2018)'
_computing_data_reduction 'SAINT V8.38A (Bruker, 2018)'
_computing_molecular_graphics 'Olex2 1.5 (Dolomanov et al., 2009)'
_computing_publication_material 'Olex2 1.5 (Dolomanov et al., 2009)'
_computing_structure_refinement 'SHELXL 2019/3 (Sheldrick, 2015)'
_computing_structure_solution 'olex2.solve 1.5 (Bourhis et al., 2015)'
_diffrn_ambient_temperature 293(2)
_diffrn_measured_fraction_theta_full 0.990
_diffrn_measured_fraction_theta_max 0.991
_diffrn_measurement_device_type 'Bruker AXS D8 Quest CMOS diffractometer'
_diffrn_measurement_method '\f and \w scans'
_diffrn_radiation_type MoK\a
_diffrn_radiation_wavelength 0.71073
_diffrn_reflns_av_R_equivalents 0.0396
_diffrn_reflns_av_unetI/netI 0.0207
_diffrn_reflns_Laue_measured_fraction_full 0.990
_diffrn_reflns_Laue_measured_fraction_max 0.991
_diffrn_reflns_limit_h_max 10
_diffrn_reflns_limit_h_min -10
_diffrn_reflns_limit_k_max 23
_diffrn_reflns_limit_k_min -23
_diffrn_reflns_limit_l_max 26
_diffrn_reflns_limit_l_min -26
_diffrn_reflns_number 59503
_diffrn_reflns_point_group_measured_fraction_full 0.990
_diffrn_reflns_point_group_measured_fraction_max 0.991
_diffrn_reflns_theta_full 25.242
_diffrn_reflns_theta_max 27.511
_diffrn_reflns_theta_min 2.692
_diffrn_source_current 1.0
_diffrn_source_power 0.05
_diffrn_source_voltage 50.0
_diffrn_standards_number 0
_exptl_absorpt_coefficient_mu 0.842
_exptl_absorpt_correction_T_max 0.7456
_exptl_absorpt_correction_T_min 0.6074
_exptl_absorpt_correction_type multi-scan
_exptl_absorpt_process_details
;
SADABS-2016/2 (Bruker,2016/2) was used for absorption correction.
wR2(int) was 0.1413 before and 0.0555 after correction.
The Ratio of minimum to maximum transmission is 0.8146.
The \l/2 correction factor is Not present.
;
_exptl_crystal_colour 'metallic brown'
_exptl_crystal_colour_lustre metallic
_exptl_crystal_colour_primary brown
_exptl_crystal_density_diffrn 1.497
_exptl_crystal_description block
_exptl_crystal_F_000 1416
_exptl_crystal_size_max 0.14
_exptl_crystal_size_mid 0.1
_exptl_crystal_size_min 0.08
_refine_diff_density_max 0.403
_refine_diff_density_min -0.387
_refine_diff_density_rms 0.050
_refine_ls_extinction_method none
_refine_ls_goodness_of_fit_ref 1.065
_refine_ls_hydrogen_treatment constr
_refine_ls_matrix_type full
_refine_ls_number_parameters 373
_refine_ls_number_reflns 7034
_refine_ls_number_restraints 0
_refine_ls_restrained_S_all 1.065
_refine_ls_R_factor_all 0.0335
_refine_ls_R_factor_gt 0.0279
_refine_ls_shift/su_max 0.002
_refine_ls_shift/su_mean 0.000
_refine_ls_structure_factor_coef Fsqd
_refine_ls_weighting_details 'w=1/[\s^2^(Fo^2^)+(0.0253P)^2^+2.0238P] where P=(Fo^2^+2Fc^2^)/3'
_refine_ls_weighting_scheme calc
_refine_ls_wR_factor_gt 0.0633
_refine_ls_wR_factor_ref 0.0666
_reflns_Friedel_coverage 0.000
_reflns_number_gt 6308
_reflns_number_total 7034
_reflns_threshold_expression 'I > 2\s(I)'
_cod_data_source_file d4dt00950a2.cif
_cod_data_source_block bb_9aa_0m_a
_cod_depositor_comments 'Adding full bibliography for 7716409--7716412.cif.'
_cod_database_code 7716411
_shelx_shelxl_version_number 2019/3
_shelx_space_group_comment
;
The symmetry employed for this shelxl refinement is uniquely defined
by the following loop, which should always be used as a source of
symmetry information in preference to the above space-group names.
They are only intended as comments.
;
_shelx_estimated_absorpt_t_max 0.936
_shelx_estimated_absorpt_t_min 0.891
_olex2_refinement_description
;
1. Fixed Uiso
 At 1.2 times of:
  All C(H) groups, All N(H) groups
 At 1.5 times of:
  All C(H,H,H) groups, All O(H) groups
2.a Aromatic/amide H refined with riding coordinates:
 N5(H5), C2(H2), C3(H3), C4(H4), C7(H7), C8(H8), C9(H9), C10(H10), C11(H11),
 C14(H14), C15(H15), C16(H16), C17(H17), C18(H18), C20(H20), C21(H21), C22(H22),
  C23(H23), C24(H24), C26(H26), C27(H27), C28(H28), C29(H29), C30(H30)
2.b Idealised Me refined as rotating group:
 C12(H12A,H12B,H12C), C31(H31A,H31B,H31C)
2.c Idealised tetrahedral OH refined as rotating group:
 O2(H2A)
;
_olex2_submission_special_instructions 'No special instructions were received'

loop_
_space_group_symop_operation_xyz
'x, y, z'
'-x, y+1/2, -z+1/2'
'-x, -y, -z'
'x, -y-1/2, z-1/2'

loop_
_atom_site_label
_atom_site_type_symbol
_atom_site_fract_x
_atom_site_fract_y
_atom_site_fract_z
_atom_site_U_iso_or_equiv
_atom_site_adp_type
_atom_site_occupancy
_atom_site_site_symmetry_order
_atom_site_calc_flag
_atom_site_refinement_flags_posn
_atom_site_refinement_flags_adp
_atom_site_refinement_flags_occupancy
_atom_site_disorder_assembly
_atom_site_disorder_group
Pd1 Pd 0.59528(2) 0.36900(2) 0.50221(2) 0.02880(5) Uani 1 1 d . . . . .
P1 P 0.50256(6) 0.25821(3) 0.53193(2) 0.02927(11) Uani 1 1 d . . . . .
S1 S 0.69391(7) 0.39415(3) 0.60617(3) 0.03731(12) Uani 1 1 d . . . . .
N1 N 0.5166(2) 0.37911(9) 0.40148(8) 0.0350(4) Uani 1 1 d . . . . .
N2 N 0.5270(2) 0.45126(10) 0.31461(8) 0.0391(4) Uani 1 1 d . . . . .
N3 N 0.6923(2) 0.46773(9) 0.48233(8) 0.0313(3) Uani 1 1 d . . . . .
N5 N 0.8739(2) 0.50801(10) 0.63961(9) 0.0395(4) Uani 1 1 d . . . . .
H5 H 0.874457 0.483223 0.675696 0.047 Uiso 1 1 calc R U . . .
C1 C 0.5767(2) 0.44135(11) 0.37870(10) 0.0334(4) Uani 1 1 d . . . . .
C2 C 0.4232(3) 0.34977(12) 0.35024(11) 0.0428(5) Uani 1 1 d . . . . .
H2 H 0.364595 0.306682 0.351837 0.051 Uiso 1 1 calc R U . . .
C12 C 0.5682(4) 0.51215(14) 0.27241(12) 0.0543(6) Uani 1 1 d . . . . .
H12A H 0.539003 0.557309 0.292369 0.081 Uiso 1 1 calc R U . . .
H12B H 0.510724 0.507343 0.229705 0.081 Uiso 1 1 calc R U . . .
H12C H 0.681870 0.511795 0.267434 0.081 Uiso 1 1 calc R U . . .
C3 C 0.4293(3) 0.39380(13) 0.29604(11) 0.0467(5) Uani 1 1 d . . . . .
H3 H 0.376954 0.386109 0.254407 0.056 Uiso 1 1 calc R U . . .
C4 C 0.6741(3) 0.48874(11) 0.42169(10) 0.0361(4) Uani 1 1 d . . . . .
H4 H 0.720425 0.531295 0.406799 0.043 Uiso 1 1 calc R U . . .
N4 N 0.7824(2) 0.50858(9) 0.52830(8) 0.0362(4) Uani 1 1 d . . . . .
C5 C 0.7896(2) 0.47772(11) 0.58702(10) 0.0338(4) Uani 1 1 d . . . . .
C6 C 0.9615(3) 0.57424(12) 0.64462(11) 0.0381(5) Uani 1 1 d . . . . .
C7 C 1.0162(3) 0.59655(16) 0.70819(13) 0.0577(7) Uani 1 1 d . . . . .
H7 H 0.996218 0.567630 0.744415 0.069 Uiso 1 1 calc R U . . .
C8 C 1.0998(4) 0.66117(18) 0.71784(15) 0.0697(8) Uani 1 1 d . . . . .
H8 H 1.135065 0.675532 0.760551 0.084 Uiso 1 1 calc R U . . .
C9 C 1.1313(3) 0.70438(16) 0.66516(15) 0.0617(7) Uani 1 1 d . . . . .
H9 H 1.186479 0.748220 0.671858 0.074 Uiso 1 1 calc R U . . .
C10 C 1.0804(3) 0.68203(14) 0.60233(14) 0.0549(6) Uani 1 1 d . . . . .
H10 H 1.102832 0.710940 0.566410 0.066 Uiso 1 1 calc R U . . .
C11 C 0.9959(3) 0.61714(13) 0.59114(12) 0.0447(5) Uani 1 1 d . . . . .
H11 H 0.962930 0.602708 0.548204 0.054 Uiso 1 1 calc R U . . .
C13 C 0.6488(2) 0.19273(11) 0.56649(10) 0.0329(4) Uani 1 1 d . . . . .
C14 C 0.5942(3) 0.12329(12) 0.58266(13) 0.0460(5) Uani 1 1 d . . . . .
H14 H 0.484631 0.112906 0.578515 0.055 Uiso 1 1 calc R U . . .
C15 C 0.7028(4) 0.07009(13) 0.60477(13) 0.0544(6) Uani 1 1 d . . . . .
H15 H 0.665968 0.024041 0.615659 0.065 Uiso 1 1 calc R U . . .
C16 C 0.8651(3) 0.08479(15) 0.61079(13) 0.0562(7) Uani 1 1 d . . . . .
H16 H 0.937747 0.048592 0.625264 0.067 Uiso 1 1 calc R U . . .
C17 C 0.9203(3) 0.15344(16) 0.59531(13) 0.0552(6) Uani 1 1 d . . . . .
H17 H 1.030097 0.163369 0.599571 0.066 Uiso 1 1 calc R U . . .
C18 C 0.8121(3) 0.20769(13) 0.57338(11) 0.0414(5) Uani 1 1 d . . . . .
H18 H 0.849457 0.253923 0.563361 0.050 Uiso 1 1 calc R U . . .
C19 C 0.4047(3) 0.20706(11) 0.46314(10) 0.0349(4) Uani 1 1 d . . . . .
C20 C 0.2418(3) 0.19176(14) 0.45641(13) 0.0500(6) Uani 1 1 d . . . . .
H20 H 0.175306 0.207029 0.488605 0.060 Uiso 1 1 calc R U . . .
C21 C 0.1776(4) 0.15323(15) 0.40098(15) 0.0635(8) Uani 1 1 d . . . . .
H21 H 0.067987 0.143071 0.396153 0.076 Uiso 1 1 calc R U . . .
C22 C 0.2757(4) 0.13037(14) 0.35373(14) 0.0638(8) Uani 1 1 d . . . . .
H22 H 0.232091 0.105000 0.316835 0.077 Uiso 1 1 calc R U . . .
C23 C 0.4379(4) 0.14460(15) 0.36040(14) 0.0617(7) Uani 1 1 d . . . . .
H23 H 0.503996 0.128426 0.328416 0.074 Uiso 1 1 calc R U . . .
C24 C 0.5025(3) 0.18298(13) 0.41472(12) 0.0496(6) Uani 1 1 d . . . . .
H24 H 0.612259 0.192856 0.419040 0.060 Uiso 1 1 calc R U . . .
C25 C 0.3557(2) 0.27338(11) 0.59201(10) 0.0326(4) Uani 1 1 d . . . . .
C26 C 0.3689(3) 0.24561(15) 0.65578(12) 0.0542(6) Uani 1 1 d . . . . .
H26 H 0.453073 0.214331 0.669218 0.065 Uiso 1 1 calc R U . . .
C27 C 0.2552(4) 0.26487(18) 0.69965(14) 0.0721(9) Uani 1 1 d . . . . .
H27 H 0.263481 0.245736 0.742321 0.087 Uiso 1 1 calc R U . . .
C28 C 0.1325(4) 0.31111(16) 0.68121(16) 0.0646(8) Uani 1 1 d . . . . .
H28 H 0.057432 0.323364 0.711099 0.077 Uiso 1 1 calc R U . . .
C29 C 0.1195(3) 0.33964(14) 0.61859(15) 0.0542(7) Uani 1 1 d . . . . .
H29 H 0.035684 0.371423 0.605893 0.065 Uiso 1 1 calc R U . . .
C30 C 0.2312(3) 0.32114(12) 0.57411(12) 0.0427(5) Uani 1 1 d . . . . .
H30 H 0.222404 0.341033 0.531729 0.051 Uiso 1 1 calc R U . . .
Cl1 Cl 0.86177(10) 0.42777(4) 0.77977(3) 0.0677(2) Uani 1 1 d . . . . .
O2 O 0.2796(4) 0.03195(15) 0.62153(14) 0.0978(8) Uani 1 1 d . . . . .
H2A H 0.246496 0.005564 0.650269 0.147 Uiso 1 1 calc R U . . .
C31 C 0.2502(5) -0.0014(2) 0.5595(2) 0.0917(11) Uani 1 1 d . . . . .
H31A H 0.244885 0.035177 0.525493 0.138 Uiso 1 1 calc R U . . .
H31B H 0.149969 -0.027413 0.558194 0.138 Uiso 1 1 calc R U . . .
H31C H 0.335816 -0.034951 0.552362 0.138 Uiso 1 1 calc R U . . .

loop_
_atom_site_aniso_label
_atom_site_aniso_U_11
_atom_site_aniso_U_22
_atom_site_aniso_U_33
_atom_site_aniso_U_23
_atom_site_aniso_U_13
_atom_site_aniso_U_12
Pd1 0.03436(8) 0.02425(8) 0.02735(8) 0.00135(5) -0.00046(6) 0.00099(6)
P1 0.0318(2) 0.0260(2) 0.0297(2) 0.00168(19) 0.00055(19) 0.00018(19)
S1 0.0499(3) 0.0318(2) 0.0295(2) 0.00102(19) -0.0019(2) -0.0014(2)
N1 0.0418(9) 0.0321(9) 0.0304(8) 0.0008(7) -0.0028(7) 0.0020(7)
N2 0.0507(10) 0.0370(9) 0.0289(8) 0.0034(7) -0.0016(8) 0.0040(8)
N3 0.0374(9) 0.0251(8) 0.0309(8) -0.0010(6) -0.0004(7) 0.0010(7)
N5 0.0497(10) 0.0347(9) 0.0326(9) -0.0020(7) -0.0067(8) -0.0001(8)
C1 0.0406(11) 0.0300(10) 0.0293(9) 0.0033(8) 0.0002(8) 0.0044(8)
C2 0.0505(13) 0.0367(11) 0.0394(12) -0.0012(9) -0.0075(10) -0.0034(10)
C12 0.0779(18) 0.0497(14) 0.0348(12) 0.0133(10) 0.0018(11) -0.0022(13)
C3 0.0569(14) 0.0453(13) 0.0358(11) -0.0013(10) -0.0106(10) -0.0003(11)
C4 0.0462(12) 0.0279(10) 0.0339(10) 0.0037(8) 0.0009(9) -0.0023(9)
N4 0.0447(10) 0.0299(8) 0.0328(9) -0.0020(7) -0.0040(7) -0.0041(7)
C5 0.0373(10) 0.0283(10) 0.0355(10) -0.0036(8) -0.0003(8) 0.0060(8)
C6 0.0371(11) 0.0359(11) 0.0408(11) -0.0083(9) -0.0013(9) 0.0033(9)
C7 0.0702(17) 0.0601(16) 0.0420(13) -0.0081(12) -0.0014(12) -0.0176(14)
C8 0.080(2) 0.075(2) 0.0530(16) -0.0215(15) 0.0000(14) -0.0271(17)
C9 0.0602(16) 0.0542(16) 0.0708(19) -0.0174(14) 0.0061(14) -0.0191(13)
C10 0.0501(14) 0.0512(15) 0.0631(16) 0.0014(12) 0.0018(12) -0.0089(12)
C11 0.0426(12) 0.0448(13) 0.0456(13) -0.0039(10) -0.0038(10) -0.0001(10)
C13 0.0373(10) 0.0296(10) 0.0320(10) 0.0018(8) 0.0035(8) 0.0048(8)
C14 0.0466(12) 0.0349(11) 0.0565(14) 0.0088(10) 0.0038(11) -0.0001(10)
C15 0.0744(18) 0.0343(12) 0.0547(15) 0.0120(11) 0.0068(13) 0.0103(12)
C16 0.0669(17) 0.0519(15) 0.0488(14) 0.0056(12) -0.0015(12) 0.0264(13)
C17 0.0409(13) 0.0649(17) 0.0586(16) 0.0017(13) -0.0038(11) 0.0140(12)
C18 0.0384(11) 0.0398(12) 0.0456(12) 0.0028(10) 0.0006(9) 0.0016(9)
C19 0.0450(11) 0.0267(9) 0.0322(10) 0.0010(8) -0.0011(8) -0.0020(8)
C20 0.0476(13) 0.0492(14) 0.0519(14) -0.0094(11) -0.0043(11) -0.0021(11)
C21 0.0610(16) 0.0527(15) 0.0725(19) -0.0119(14) -0.0234(14) -0.0044(13)
C22 0.097(2) 0.0394(13) 0.0508(15) -0.0144(11) -0.0219(15) 0.0063(14)
C23 0.090(2) 0.0492(15) 0.0460(14) -0.0150(12) 0.0020(14) 0.0061(14)
C24 0.0607(15) 0.0427(13) 0.0459(13) -0.0097(10) 0.0065(11) -0.0011(11)
C25 0.0327(10) 0.0302(10) 0.0349(10) -0.0027(8) 0.0026(8) -0.0016(8)
C26 0.0638(16) 0.0596(16) 0.0402(13) 0.0073(11) 0.0106(11) 0.0173(13)
C27 0.090(2) 0.083(2) 0.0460(15) 0.0066(14) 0.0261(15) 0.0175(18)
C28 0.0630(17) 0.0574(16) 0.078(2) -0.0168(15) 0.0347(15) -0.0005(14)
C29 0.0359(12) 0.0403(13) 0.087(2) -0.0114(13) 0.0106(12) 0.0026(10)
C30 0.0379(11) 0.0364(11) 0.0534(13) -0.0007(10) 0.0002(10) 0.0021(9)
Cl1 0.0903(5) 0.0699(4) 0.0420(3) 0.0036(3) -0.0019(3) 0.0204(4)
O2 0.1038(19) 0.0959(19) 0.0962(19) -0.0033(16) 0.0245(16) -0.0394(16)
C31 0.102(3) 0.088(3) 0.087(3) 0.003(2) 0.017(2) -0.009(2)

loop_
_atom_type_symbol
_atom_type_description
_atom_type_scat_dispersion_real
_atom_type_scat_dispersion_imag
_atom_type_scat_source
C C 0.0033 0.0016 'International Tables Vol C Tables 4.2.6.8 and 6.1.1.4'
H H 0.0000 0.0000 'International Tables Vol C Tables 4.2.6.8 and 6.1.1.4'
Cl Cl 0.1484 0.1585 'International Tables Vol C Tables 4.2.6.8 and 6.1.1.4'
N N 0.0061 0.0033 'International Tables Vol C Tables 4.2.6.8 and 6.1.1.4'
Pd Pd -0.9988 1.0072 'International Tables Vol C Tables 4.2.6.8 and 6.1.1.4'
S S 0.1246 0.1234 'International Tables Vol C Tables 4.2.6.8 and 6.1.1.4'
P P 0.1023 0.0942 'International Tables Vol C Tables 4.2.6.8 and 6.1.1.4'
O O 0.0106 0.0060 'International Tables Vol C Tables 4.2.6.8 and 6.1.1.4'

loop_
_geom_angle_atom_site_label_1
_geom_angle_atom_site_label_2
_geom_angle_atom_site_label_3
_geom_angle
_geom_angle_site_symmetry_1
_geom_angle_site_symmetry_3
_geom_angle_publ_flag
S1 Pd1 P1 92.442(19) . . ?
N1 Pd1 P1 104.40(5) . . ?
N1 Pd1 S1 162.73(5) . . ?
N3 Pd1 P1 175.13(5) . . ?
N3 Pd1 S1 83.14(5) . . ?
N3 Pd1 N1 80.15(7) . . ?
C13 P1 Pd1 117.53(7) . . ?
C13 P1 C19 101.75(9) . . ?
C19 P1 Pd1 113.54(7) . . ?
C25 P1 Pd1 107.56(7) . . ?
C25 P1 C13 108.10(9) . . ?
C25 P1 C19 107.89(10) . . ?
C5 S1 Pd1 96.32(7) . . ?
C1 N1 Pd1 108.16(13) . . ?
C1 N1 C2 106.29(17) . . ?
C2 N1 Pd1 145.45(15) . . ?
C1 N2 C12 126.77(19) . . ?
C1 N2 C3 107.17(18) . . ?
C3 N2 C12 126.06(19) . . ?
C4 N3 Pd1 115.84(13) . . ?
C4 N3 N4 120.22(17) . . ?
N4 N3 Pd1 123.77(12) . . ?
C5 N5 H5 115.0 . . ?
C5 N5 C6 130.06(19) . . ?
C6 N5 H5 115.0 . . ?
N1 C1 N2 110.57(18) . . ?
N1 C1 C4 120.93(18) . . ?
N2 C1 C4 128.46(19) . . ?
N1 C2 H2 125.5 . . ?
N1 C2 C3 109.0(2) . . ?
C3 C2 H2 125.5 . . ?
N2 C12 H12A 109.5 . . ?
N2 C12 H12B 109.5 . . ?
N2 C12 H12C 109.5 . . ?
H12A C12 H12B 109.5 . . ?
H12A C12 H12C 109.5 . . ?
H12B C12 H12C 109.5 . . ?
N2 C3 C2 106.96(19) . . ?
N2 C3 H3 126.5 . . ?
C2 C3 H3 126.5 . . ?
N3 C4 C1 114.72(18) . . ?
N3 C4 H4 122.6 . . ?
C1 C4 H4 122.6 . . ?
C5 N4 N3 111.34(16) . . ?
N5 C5 S1 113.34(15) . . ?
N4 C5 S1 125.18(15) . . ?
N4 C5 N5 121.49(19) . . ?
C7 C6 N5 116.6(2) . . ?
C11 C6 N5 124.5(2) . . ?
C11 C6 C7 118.9(2) . . ?
C6 C7 H7 119.7 . . ?
C8 C7 C6 120.6(3) . . ?
C8 C7 H7 119.7 . . ?
C7 C8 H8 119.7 . . ?
C9 C8 C7 120.7(3) . . ?
C9 C8 H8 119.7 . . ?
C8 C9 H9 120.5 . . ?
C8 C9 C10 119.0(3) . . ?
C10 C9 H9 120.5 . . ?
C9 C10 H10 119.2 . . ?
C9 C10 C11 121.5(3) . . ?
C11 C10 H10 119.2 . . ?
C6 C11 C10 119.3(2) . . ?
C6 C11 H11 120.3 . . ?
C10 C11 H11 120.3 . . ?
C14 C13 P1 118.16(16) . . ?
C18 C13 P1 122.31(16) . . ?
C18 C13 C14 119.4(2) . . ?
C13 C14 H14 120.0 . . ?
C15 C14 C13 120.1(2) . . ?
C15 C14 H14 120.0 . . ?
C14 C15 H15 119.8 . . ?
C16 C15 C14 120.4(2) . . ?
C16 C15 H15 119.8 . . ?
C15 C16 H16 120.0 . . ?
C15 C16 C17 120.0(2) . . ?
C17 C16 H16 120.0 . . ?
C16 C17 H17 119.9 . . ?
C16 C17 C18 120.2(2) . . ?
C18 C17 H17 119.9 . . ?
C13 C18 C17 119.9(2) . . ?
C13 C18 H18 120.0 . . ?
C17 C18 H18 120.0 . . ?
C20 C19 P1 124.01(17) . . ?
C20 C19 C24 119.2(2) . . ?
C24 C19 P1 116.75(17) . . ?
C19 C20 H20 120.2 . . ?
C19 C20 C21 119.6(3) . . ?
C21 C20 H20 120.2 . . ?
C20 C21 H21 119.9 . . ?
C22 C21 C20 120.2(3) . . ?
C22 C21 H21 119.9 . . ?
C21 C22 H22 119.7 . . ?
C21 C22 C23 120.5(2) . . ?
C23 C22 H22 119.7 . . ?
C22 C23 H23 120.1 . . ?
C22 C23 C24 119.8(3) . . ?
C24 C23 H23 120.1 . . ?
C19 C24 H24 119.7 . . ?
C23 C24 C19 120.6(3) . . ?
C23 C24 H24 119.7 . . ?
C26 C25 P1 124.09(17) . . ?
C30 C25 P1 116.89(16) . . ?
C30 C25 C26 118.8(2) . . ?
C25 C26 H26 120.3 . . ?
C25 C26 C27 119.5(2) . . ?
C27 C26 H26 120.3 . . ?
C26 C27 H27 119.4 . . ?
C28 C27 C26 121.1(3) . . ?
C28 C27 H27 119.4 . . ?
C27 C28 H28 120.1 . . ?
C27 C28 C29 119.9(2) . . ?
C29 C28 H28 120.1 . . ?
C28 C29 H29 120.0 . . ?
C28 C29 C30 119.9(2) . . ?
C30 C29 H29 120.0 . . ?
C25 C30 C29 120.8(2) . . ?
C25 C30 H30 119.6 . . ?
C29 C30 H30 119.6 . . ?
C31 O2 H2A 109.5 . . ?
O2 C31 H31A 109.5 . . ?
O2 C31 H31B 109.5 . . ?
O2 C31 H31C 109.5 . . ?
H31A C31 H31B 109.5 . . ?
H31A C31 H31C 109.5 . . ?
H31B C31 H31C 109.5 . . ?

loop_
_geom_bond_atom_site_label_1
_geom_bond_atom_site_label_2
_geom_bond_distance
_geom_bond_site_symmetry_2
_geom_bond_publ_flag
Pd1 P1 2.2690(5) . ?
Pd1 S1 2.2484(5) . ?
Pd1 N1 2.1023(17) . ?
Pd1 N3 2.0336(16) . ?
P1 C13 1.812(2) . ?
P1 C19 1.819(2) . ?
P1 C25 1.811(2) . ?
S1 C5 1.782(2) . ?
N1 C1 1.341(3) . ?
N1 C2 1.359(3) . ?
N2 C1 1.344(2) . ?
N2 C12 1.462(3) . ?
N2 C3 1.366(3) . ?
N3 C4 1.285(3) . ?
N3 N4 1.373(2) . ?
N5 H5 0.8600 . ?
N5 C5 1.349(3) . ?
N5 C6 1.415(3) . ?
C1 C4 1.436(3) . ?
C2 H2 0.9300 . ?
C2 C3 1.366(3) . ?
C12 H12A 0.9600 . ?
C12 H12B 0.9600 . ?
C12 H12C 0.9600 . ?
C3 H3 0.9300 . ?
C4 H4 0.9300 . ?
N4 C5 1.314(3) . ?
C6 C7 1.394(3) . ?
C6 C11 1.385(3) . ?
C7 H7 0.9300 . ?
C7 C8 1.380(4) . ?
C8 H8 0.9300 . ?
C8 C9 1.370(4) . ?
C9 H9 0.9300 . ?
C9 C10 1.373(4) . ?
C10 H10 0.9300 . ?
C10 C11 1.391(3) . ?
C11 H11 0.9300 . ?
C13 C14 1.398(3) . ?
C13 C18 1.385(3) . ?
C14 H14 0.9300 . ?
C14 C15 1.381(3) . ?
C15 H15 0.9300 . ?
C15 C16 1.375(4) . ?
C16 H16 0.9300 . ?
C16 C17 1.383(4) . ?
C17 H17 0.9300 . ?
C17 C18 1.392(3) . ?
C18 H18 0.9300 . ?
C19 C20 1.382(3) . ?
C19 C24 1.393(3) . ?
C20 H20 0.9300 . ?
C20 C21 1.397(3) . ?
C21 H21 0.9300 . ?
C21 C22 1.370(4) . ?
C22 H22 0.9300 . ?
C22 C23 1.372(5) . ?
C23 H23 0.9300 . ?
C23 C24 1.380(4) . ?
C24 H24 0.9300 . ?
C25 C26 1.384(3) . ?
C25 C30 1.384(3) . ?
C26 H26 0.9300 . ?
C26 C27 1.392(4) . ?
C27 H27 0.9300 . ?
C27 C28 1.358(4) . ?
C28 H28 0.9300 . ?
C28 C29 1.368(4) . ?
C29 H29 0.9300 . ?
C29 C30 1.385(3) . ?
C30 H30 0.9300 . ?
O2 H2A 0.8200 . ?
O2 C31 1.401(4) . ?
C31 H31A 0.9600 . ?
C31 H31B 0.9600 . ?
C31 H31C 0.9600 . ?

loop_
_geom_torsion_atom_site_label_1
_geom_torsion_atom_site_label_2
_geom_torsion_atom_site_label_3
_geom_torsion_atom_site_label_4
_geom_torsion
_geom_torsion_site_symmetry_1
_geom_torsion_site_symmetry_2
_geom_torsion_site_symmetry_3
_geom_torsion_site_symmetry_4
_geom_torsion_publ_flag
Pd1 P1 C13 C14 -177.58(15) . . . . ?
Pd1 P1 C13 C18 -1.7(2) . . . . ?
Pd1 P1 C19 C20 -111.88(19) . . . . ?
Pd1 P1 C19 C24 67.59(18) . . . . ?
Pd1 P1 C25 C26 -120.6(2) . . . . ?
Pd1 P1 C25 C30 53.34(17) . . . . ?
Pd1 S1 C5 N5 -176.17(14) . . . . ?
Pd1 S1 C5 N4 3.67(19) . . . . ?
Pd1 N1 C1 N2 -178.68(14) . . . . ?
Pd1 N1 C1 C4 -1.1(2) . . . . ?
Pd1 N1 C2 C3 176.7(2) . . . . ?
Pd1 N3 C4 C1 4.7(2) . . . . ?
Pd1 N3 N4 C5 -3.6(2) . . . . ?
P1 C13 C14 C15 175.48(19) . . . . ?
P1 C13 C18 C17 -174.89(19) . . . . ?
P1 C19 C20 C21 178.8(2) . . . . ?
P1 C19 C24 C23 -179.2(2) . . . . ?
P1 C25 C26 C27 175.4(2) . . . . ?
P1 C25 C30 C29 -175.75(18) . . . . ?
N1 C1 C4 N3 -2.4(3) . . . . ?
N1 C2 C3 N2 -0.5(3) . . . . ?
N2 C1 C4 N3 174.8(2) . . . . ?
N3 N4 C5 S1 -0.7(3) . . . . ?
N3 N4 C5 N5 179.13(18) . . . . ?
N5 C6 C7 C8 -178.7(3) . . . . ?
N5 C6 C11 C10 178.7(2) . . . . ?
C1 N1 C2 C3 1.1(3) . . . . ?
C1 N2 C3 C2 -0.3(3) . . . . ?
C2 N1 C1 N2 -1.3(2) . . . . ?
C2 N1 C1 C4 176.3(2) . . . . ?
C12 N2 C1 N1 -179.3(2) . . . . ?
C12 N2 C1 C4 3.3(4) . . . . ?
C12 N2 C3 C2 -179.9(2) . . . . ?
C3 N2 C1 N1 1.0(2) . . . . ?
C3 N2 C1 C4 -176.4(2) . . . . ?
C4 N3 N4 C5 -178.78(19) . . . . ?
N4 N3 C4 C1 -179.76(17) . . . . ?
C5 N5 C6 C7 170.5(2) . . . . ?
C5 N5 C6 C11 -9.7(4) . . . . ?
C6 N5 C5 S1 -178.14(18) . . . . ?
C6 N5 C5 N4 2.0(3) . . . . ?
C6 C7 C8 C9 -0.4(5) . . . . ?
C7 C6 C11 C10 -1.6(4) . . . . ?
C7 C8 C9 C10 -0.8(5) . . . . ?
C8 C9 C10 C11 0.8(4) . . . . ?
C9 C10 C11 C6 0.4(4) . . . . ?
C11 C6 C7 C8 1.6(4) . . . . ?
C13 P1 C19 C20 120.8(2) . . . . ?
C13 P1 C19 C24 -59.68(19) . . . . ?
C13 P1 C25 C26 7.2(2) . . . . ?
C13 P1 C25 C30 -178.82(16) . . . . ?
C13 C14 C15 C16 -0.3(4) . . . . ?
C14 C13 C18 C17 0.9(3) . . . . ?
C14 C15 C16 C17 0.7(4) . . . . ?
C15 C16 C17 C18 -0.3(4) . . . . ?
C16 C17 C18 C13 -0.5(4) . . . . ?
C18 C13 C14 C15 -0.5(4) . . . . ?
C19 P1 C13 C14 -52.93(19) . . . . ?
C19 P1 C13 C18 122.94(19) . . . . ?
C19 P1 C25 C26 116.5(2) . . . . ?
C19 P1 C25 C30 -69.51(18) . . . . ?
C19 C20 C21 C22 0.4(4) . . . . ?
C20 C19 C24 C23 0.3(4) . . . . ?
C20 C21 C22 C23 0.4(4) . . . . ?
C21 C22 C23 C24 -0.8(4) . . . . ?
C22 C23 C24 C19 0.4(4) . . . . ?
C24 C19 C20 C21 -0.7(4) . . . . ?
C25 P1 C13 C14 60.52(19) . . . . ?
C25 P1 C13 C18 -123.61(18) . . . . ?
C25 P1 C19 C20 7.2(2) . . . . ?
C25 P1 C19 C24 -173.30(17) . . . . ?
C25 C26 C27 C28 -0.7(5) . . . . ?
C26 C25 C30 C29 -1.4(3) . . . . ?
C26 C27 C28 C29 -0.1(5) . . . . ?
C27 C28 C29 C30 0.2(4) . . . . ?
C28 C29 C30 C25 0.6(4) . . . . ?
C30 C25 C26 C27 1.5(4) . . . . ?
